data_7049980
loop_
_publ_author_name
'Shen, Fu-Xing'
'Pi, Qian'
'Shi, Le'
'Shao, Dong'
'Li, Hong-Qing'
'Sun, Yu-Chen'
'Wang, Xin-Yi'

_publ_section_title
;
 Spin crossover in hydrogen-bonded frameworks of Fe<sup>II</sup> complexes
 with organodisulfonate anions.
;
_journal_issue 24
_journal_name_full 'Dalton transactions (Cambridge, England : 2003)'
_journal_page_first 8815
_journal_page_last 8825
_journal_paper_doi 10.1039/c9dt01326a
_journal_volume 48
_journal_year 2019
_chemical_formula_sum 'C24 H32 Fe N6 O8 S2'
_chemical_formula_weight 652.52
_space_group_crystal_system monoclinic
_space_group_IT_number 15
_space_group_name_Hall '-C 2yc'
_space_group_name_H-M_alt 'C 1 2/c 1'
_symmetry_space_group_name_Hall '-C 2yc'
_symmetry_space_group_name_H-M 'C 1 2/c 1'
_atom_sites_solution_hydrogens mixed
_audit_creation_method SHELXL-2014/7
_audit_update_record
;
2019-04-24 deposited with the CCDC.    2019-05-07 downloaded from the CCDC.
;
_cell_angle_alpha 90
_cell_angle_beta 90.096(7)
_cell_angle_gamma 90
_cell_formula_units_Z 4
_cell_length_a 11.684(4)
_cell_length_b 11.091(4)
_cell_length_c 20.735(10)
_cell_measurement_reflns_used 4183
_cell_measurement_temperature 123(2)
_cell_measurement_theta_max 28.229
_cell_measurement_theta_min 2.029
_cell_volume 2687.0(19)
_computing_cell_refinement 'Bruker SAINT'
_computing_data_collection 'Bruker APEX2'
_computing_data_reduction 'Bruker SAINT'
_computing_molecular_graphics Diamond
_computing_publication_material 'SHELXL-2014/7 (Sheldrick, 2014)'
_computing_structure_refinement 'SHELXL-2014/7 (Sheldrick, 2014)'
_computing_structure_solution 'SHELXL-2014/7 (Sheldrick, 2014)'
_diffrn_ambient_temperature 123(2)
_diffrn_measured_fraction_theta_full 0.994
_diffrn_measured_fraction_theta_max 0.981
_diffrn_measurement_device_type 'Bruker APEX-DUO CCD'
_diffrn_measurement_method '\f and \w scans'
_diffrn_radiation_type MoK\a
_diffrn_radiation_wavelength 0.71073
_diffrn_reflns_av_R_equivalents 0.0905
_diffrn_reflns_av_unetI/netI 0.0804
_diffrn_reflns_Laue_measured_fraction_full 0.994
_diffrn_reflns_Laue_measured_fraction_max 0.981
_diffrn_reflns_limit_h_max 15
_diffrn_reflns_limit_h_min -14
_diffrn_reflns_limit_k_max 14
_diffrn_reflns_limit_k_min -15
_diffrn_reflns_limit_l_max 24
_diffrn_reflns_limit_l_min -27
_diffrn_reflns_number 12068
_diffrn_reflns_point_group_measured_fraction_full 0.994
_diffrn_reflns_point_group_measured_fraction_max 0.981
_diffrn_reflns_theta_full 25.242
_diffrn_reflns_theta_max 29.009
_diffrn_reflns_theta_min 1.964
_diffrn_source 'fine-focus sealed tube'
_exptl_absorpt_coefficient_mu 0.778
_exptl_absorpt_correction_T_max 0.856
_exptl_absorpt_correction_T_min 0.830
_exptl_absorpt_correction_type multi-scan
_exptl_absorpt_process_details 'SADABS; Bruker, 2000'
_exptl_crystal_colour red
_exptl_crystal_density_diffrn 1.613
_exptl_crystal_description block
_exptl_crystal_F_000 1360
_exptl_crystal_size_max 0.240
_exptl_crystal_size_mid 0.200
_exptl_crystal_size_min 0.200
_refine_diff_density_max 1.110
_refine_diff_density_min -1.245
_refine_diff_density_rms 0.143
_refine_ls_extinction_method none
_refine_ls_goodness_of_fit_ref 1.059
_refine_ls_hydrogen_treatment constr
_refine_ls_matrix_type full
_refine_ls_number_parameters 186
_refine_ls_number_reflns 3498
_refine_ls_number_restraints 0
_refine_ls_restrained_S_all 1.059
_refine_ls_R_factor_all 0.1023
_refine_ls_R_factor_gt 0.0858
_refine_ls_shift/su_max 0.000
_refine_ls_shift/su_mean 0.000
_refine_ls_structure_factor_coef Fsqd
_refine_ls_weighting_details 'w=1/[\s^2^(Fo^2^)+(0.0282P)^2^+38.9105P] where P=(Fo^2^+2Fc^2^)/3'
_refine_ls_weighting_scheme calc
_refine_ls_wR_factor_gt 0.1925
_refine_ls_wR_factor_ref 0.2008
_reflns_Friedel_coverage 0.000
_reflns_number_gt 2841
_reflns_number_total 3498
_reflns_threshold_expression 'I > 2\s(I)'
_cod_data_source_file c9dt01326a2.cif
_cod_data_source_block 1-123K
_cod_depositor_comments 'Adding full bibliography for 7049980--7049987.cif.'
_cod_database_code 7049980
_shelx_shelxl_version_number 2014/7
_shelx_space_group_comment
;
The symmetry employed for this shelxl refinement is uniquely defined
by the following loop, which should always be used as a source of
symmetry information in preference to the above space-group names.
They are only intended as comments.
;
_shelx_estimated_absorpt_t_min 0.835
_shelx_estimated_absorpt_t_max 0.860

loop_
_space_group_symop_operation_xyz
'x, y, z'
'-x, y, -z+1/2'
'x+1/2, y+1/2, z'
'-x+1/2, y+1/2, -z+1/2'
'-x, -y, -z'
'x, -y, z-1/2'
'-x+1/2, -y+1/2, -z'
'x+1/2, -y+1/2, z-1/2'

loop_
_atom_site_label
_atom_site_type_symbol
_atom_site_fract_x
_atom_site_fract_y
_atom_site_fract_z
_atom_site_U_iso_or_equiv
_atom_site_adp_type
_atom_site_occupancy
_atom_site_site_symmetry_order
_atom_site_calc_flag
_atom_site_refinement_flags_posn
_atom_site_refinement_flags_adp
_atom_site_refinement_flags_occupancy
_atom_site_disorder_assembly
_atom_site_disorder_group
Fe1 Fe 0.0000 0.30589(8) 0.2500 0.0199(2) Uani 1 2 d S T P . .
C1 C -0.1028(4) 0.4530(5) 0.3502(2) 0.0285(10) Uani 1 1 d . . . . .
H1A H -0.1787 0.4369 0.3696 0.034 Uiso 1 1 calc R U . . .
H1B H -0.0827 0.5381 0.3590 0.034 Uiso 1 1 calc R U . . .
C2 C -0.0163(4) 0.3729(4) 0.3802(2) 0.0246(9) Uani 1 1 d . . . . .
C3 C 0.0052(5) 0.3656(5) 0.4451(3) 0.0345(12) Uani 1 1 d . . . . .
H3A H -0.0368 0.4133 0.4748 0.041 Uiso 1 1 calc R U . . .
C4 C 0.0899(5) 0.2868(6) 0.4663(3) 0.0419(14) Uani 1 1 d . . . . .
H4A H 0.1069 0.2808 0.5110 0.050 Uiso 1 1 calc R U . . .
C5 C 0.1490(5) 0.2172(6) 0.4225(3) 0.0410(14) Uani 1 1 d . . . . .
H5A H 0.2074 0.1636 0.4365 0.049 Uiso 1 1 calc R U . . .
C6 C 0.1217(5) 0.2273(5) 0.3584(3) 0.0301(11) Uani 1 1 d . . . . .
C7 C 0.1773(5) 0.1544(5) 0.3063(3) 0.0370(12) Uani 1 1 d . . . . .
H7A H 0.2599 0.1736 0.3047 0.044 Uiso 1 1 calc R U . . .
H7B H 0.1693 0.0675 0.3164 0.044 Uiso 1 1 calc R U . . .
C10 C 0.1746(5) 0.0467(5) 0.0340(3) 0.0323(11) Uani 1 1 d . . . . .
H10 H 0.1360 -0.0284 0.0374 0.039 Uiso 1 1 calc R U . . .
C11 C 0.2493(5) 0.0828(5) 0.0830(2) 0.0306(11) Uani 1 1 d . . . . .
H11 H 0.2613 0.0321 0.1193 0.037 Uiso 1 1 calc R U . . .
C12 C 0.3046(4) 0.1904(5) 0.0790(2) 0.0263(9) Uani 1 1 d . . . . .
N1 N -0.1087(6) 0.4342(5) 0.2823(2) 0.0604(19) Uani 1 1 d . . . . .
H1C H -0.0928 0.5049 0.2619 0.073 Uiso 1 1 calc R U . . .
H1D H -0.1815 0.4128 0.2716 0.073 Uiso 1 1 calc R U . . .
N2 N 0.0415(3) 0.3038(4) 0.33815(18) 0.0222(8) Uani 1 1 d . . . . .
N3 N 0.1247(5) 0.1795(6) 0.2429(3) 0.0571(17) Uani 1 1 d . . . . .
H3B H 0.0945 0.1102 0.2266 0.069 Uiso 1 1 calc R U . . .
H3C H 0.1796 0.2057 0.2151 0.069 Uiso 1 1 calc R U . . .
O1 O 0.3519(4) 0.3408(4) 0.17071(18) 0.0419(10) Uani 1 1 d . . . . .
O2 O 0.3922(4) 0.1309(4) 0.18908(19) 0.0435(10) Uani 1 1 d . . . . .
O3 O 0.5106(3) 0.2465(4) 0.11660(18) 0.0380(9) Uani 1 1 d . . . . .
S1 S 0.39823(11) 0.23052(12) 0.14403(6) 0.0274(3) Uani 1 1 d . . . . .
C8 C 0.2123(4) 0.2310(4) -0.0252(2) 0.0234(9) Uani 1 1 d . . . . .
C9 C 0.1564(5) 0.1177(5) -0.0189(2) 0.0306(11) Uani 1 1 d . . . . .
H9 H 0.1057 0.0911 -0.0518 0.037 Uiso 1 1 calc R U . . .
O1WA O 0.3481(10) 0.4040(9) 0.3016(4) 0.043(3) Uiso 0.53(2) 1 d . . P A 1
H1WA H 0.3594 0.3657 0.2666 0.051 Uiso 0.53(2) 1 d R U P A 1
H1WB H 0.4065 0.3973 0.3258 0.051 Uiso 0.53(2) 1 d R U P A 1
O1WB O 0.3971(11) 0.4420(11) 0.2952(5) 0.044(4) Uiso 0.47(2) 1 d . . P A 2
H1WC H 0.3974 0.3962 0.2623 0.053 Uiso 0.47(2) 1 d R U P A 2
H1WD H 0.4036 0.3996 0.3291 0.053 Uiso 0.47(2) 1 d R U P A 2

loop_
_atom_site_aniso_label
_atom_site_aniso_U_11
_atom_site_aniso_U_22
_atom_site_aniso_U_33
_atom_site_aniso_U_23
_atom_site_aniso_U_13
_atom_site_aniso_U_12
Fe1 0.0233(5) 0.0171(4) 0.0194(4) 0.000 0.0060(3) 0.000
C1 0.020(2) 0.028(2) 0.037(3) -0.009(2) 0.0108(19) 0.0005(18)
C2 0.020(2) 0.025(2) 0.029(2) -0.0045(18) 0.0055(17) -0.0053(17)
C3 0.032(3) 0.042(3) 0.030(3) -0.010(2) 0.009(2) -0.012(2)
C4 0.044(3) 0.062(4) 0.020(2) 0.004(2) -0.002(2) -0.011(3)
C5 0.037(3) 0.047(4) 0.040(3) 0.012(3) -0.004(2) 0.001(3)
C6 0.028(3) 0.030(3) 0.033(3) 0.006(2) 0.004(2) 0.0007(19)
C7 0.036(3) 0.032(3) 0.043(3) 0.005(2) 0.004(2) 0.014(2)
C10 0.040(3) 0.024(2) 0.033(3) 0.0015(19) 0.003(2) -0.004(2)
C11 0.033(3) 0.029(3) 0.030(2) 0.005(2) 0.003(2) 0.002(2)
C12 0.026(2) 0.030(2) 0.024(2) 0.0003(18) 0.0036(17) 0.006(2)
N1 0.098(5) 0.057(4) 0.026(2) 0.005(2) 0.011(3) 0.051(4)
N2 0.0226(19) 0.0225(18) 0.0215(18) 0.0009(15) 0.0053(14) -0.0007(15)
N3 0.066(4) 0.070(4) 0.036(3) -0.001(3) 0.009(2) 0.048(3)
O1 0.044(2) 0.054(3) 0.0280(19) -0.0147(17) -0.0084(16) 0.0164(19)
O2 0.043(2) 0.058(3) 0.029(2) 0.0147(18) -0.0043(17) -0.002(2)
O3 0.0263(19) 0.056(3) 0.0318(19) 0.0016(18) 0.0045(15) 0.0001(17)
S1 0.0249(6) 0.0361(7) 0.0212(5) 0.0005(5) 0.0015(4) 0.0049(5)
C8 0.022(2) 0.028(2) 0.020(2) -0.0013(17) 0.0020(17) 0.0049(18)
C9 0.034(3) 0.030(3) 0.028(2) 0.0004(19) 0.000(2) -0.001(2)

loop_
_atom_type_symbol
_atom_type_description
_atom_type_scat_dispersion_real
_atom_type_scat_dispersion_imag
_atom_type_scat_source
C C 0.0033 0.0016 'International Tables Vol C Tables 4.2.6.8 and 6.1.1.4'
H H 0.0000 0.0000 'International Tables Vol C Tables 4.2.6.8 and 6.1.1.4'
Fe Fe 0.3463 0.8444 'International Tables Vol C Tables 4.2.6.8 and 6.1.1.4'
N N 0.0061 0.0033 'International Tables Vol C Tables 4.2.6.8 and 6.1.1.4'
O O 0.0106 0.0060 'International Tables Vol C Tables 4.2.6.8 and 6.1.1.4'
S S 0.1246 0.1234 'International Tables Vol C Tables 4.2.6.8 and 6.1.1.4'

loop_
_geom_angle_atom_site_label_1
_geom_angle_atom_site_label_2
_geom_angle_atom_site_label_3
_geom_angle
_geom_angle_site_symmetry_1
_geom_angle_site_symmetry_3
N2 Fe1 N2 178.6(2) . 2
N2 Fe1 N1 81.29(19) . .
N2 Fe1 N1 99.72(19) 2 .
N2 Fe1 N1 99.72(19) . 2
N2 Fe1 N1 81.29(19) 2 2
N1 Fe1 N1 90.6(4) . 2
N2 Fe1 N3 83.03(19) . .
N2 Fe1 N3 95.99(19) 2 .
N1 Fe1 N3 164.2(2) . .
N1 Fe1 N3 90.6(3) 2 .
N2 Fe1 N3 95.99(19) . 2
N2 Fe1 N3 83.03(19) 2 2
N1 Fe1 N3 90.6(3) . 2
N1 Fe1 N3 164.2(2) 2 2
N3 Fe1 N3 92.5(4) . 2
N1 C1 C2 111.0(4) . .
N1 C1 H1A 109.4 . .
C2 C1 H1A 109.4 . .
N1 C1 H1B 109.4 . .
C2 C1 H1B 109.4 . .
H1A C1 H1B 108.0 . .
N2 C2 C3 120.8(5) . .
N2 C2 C1 114.4(4) . .
C3 C2 C1 124.8(5) . .
C2 C3 C4 118.5(5) . .
C2 C3 H3A 120.8 . .
C4 C3 H3A 120.8 . .
C5 C4 C3 120.0(5) . .
C5 C4 H4A 120.0 . .
C3 C4 H4A 120.0 . .
C6 C5 C4 118.5(6) . .
C6 C5 H5A 120.7 . .
C4 C5 H5A 120.7 . .
N2 C6 C5 121.3(5) . .
N2 C6 C7 115.0(5) . .
C5 C6 C7 123.7(5) . .
N3 C7 C6 111.1(4) . .
N3 C7 H7A 109.4 . .
C6 C7 H7A 109.4 . .
N3 C7 H7B 109.4 . .
C6 C7 H7B 109.4 . .
H7A C7 H7B 108.0 . .
C9 C10 C11 121.0(5) . .
C9 C10 H10 119.5 . .
C11 C10 H10 119.5 . .
C12 C11 C10 120.1(5) . .
C12 C11 H11 119.9 . .
C10 C11 H11 119.9 . .
C11 C12 C8 121.3(5) . 7
C11 C12 S1 117.4(4) . .
C8 C12 S1 121.3(4) 7 .
C1 N1 Fe1 113.6(4) . .
C1 N1 H1C 108.8 . .
Fe1 N1 H1C 108.8 . .
C1 N1 H1D 108.8 . .
Fe1 N1 H1D 108.8 . .
H1C N1 H1D 107.7 . .
C6 N2 C2 120.9(4) . .
C6 N2 Fe1 119.4(3) . .
C2 N2 Fe1 119.5(3) . .
C7 N3 Fe1 111.3(4) . .
C7 N3 H3B 109.4 . .
Fe1 N3 H3B 109.4 . .
C7 N3 H3C 109.4 . .
Fe1 N3 H3C 109.4 . .
H3B N3 H3C 108.0 . .
O3 S1 O1 112.8(3) . .
O3 S1 O2 113.2(3) . .
O1 S1 O2 112.3(3) . .
O3 S1 C12 106.8(2) . .
O1 S1 C12 105.6(2) . .
O2 S1 C12 105.4(3) . .
C9 C8 C12 123.3(4) . 7
C9 C8 C8 118.3(5) . 7
C12 C8 C8 118.4(6) 7 7
C10 C9 C8 120.9(5) . .
C10 C9 H9 119.6 . .
C8 C9 H9 119.6 . .
H1WA O1WA H1WB 109.6 . .
H1WC O1WB H1WD 109.5 . .

loop_
_geom_bond_atom_site_label_1
_geom_bond_atom_site_label_2
_geom_bond_distance
_geom_bond_site_symmetry_2
Fe1 N2 1.890(4) .
Fe1 N2 1.890(4) 2
Fe1 N1 2.023(5) .
Fe1 N1 2.023(5) 2
Fe1 N3 2.028(5) .
Fe1 N3 2.028(5) 2
C1 N1 1.425(7) .
C1 C2 1.482(7) .
C1 H1A 0.9900 .
C1 H1B 0.9900 .
C2 N2 1.344(6) .
C2 C3 1.370(7) .
C3 C4 1.392(9) .
C3 H3A 0.9500 .
C4 C5 1.378(9) .
C4 H4A 0.9500 .
C5 C6 1.372(8) .
C5 H5A 0.9500 .
C6 N2 1.332(6) .
C6 C7 1.497(8) .
C7 N3 1.477(8) .
C7 H7A 0.9900 .
C7 H7B 0.9900 .
C10 C9 1.365(7) .
C10 C11 1.398(8) .
C10 H10 0.9500 .
C11 C12 1.359(7) .
C11 H11 0.9500 .
C12 C8 1.428(7) 7
C12 S1 1.792(5) .
N1 H1C 0.9100 .
N1 H1D 0.9100 .
N3 H3B 0.9100 .
N3 H3C 0.9100 .
O1 S1 1.448(4) .
O2 S1 1.449(4) .
O3 S1 1.443(4) .
C8 C9 1.423(7) .
C8 C12 1.428(7) 7
C8 C8 1.430(9) 7
C9 H9 0.9500 .
O1WA H1WA 0.8500 .
O1WA H1WB 0.8501 .
O1WB H1WC 0.8500 .
O1WB H1WD 0.8500 .

loop_
_geom_torsion_atom_site_label_1
_geom_torsion_atom_site_label_2
_geom_torsion_atom_site_label_3
_geom_torsion_atom_site_label_4
_geom_torsion
_geom_torsion_site_symmetry_1
_geom_torsion_site_symmetry_4
N1 C1 C2 N2 2.6(7) . .
N1 C1 C2 C3 -176.6(5) . .
N2 C2 C3 C4 1.3(8) . .
C1 C2 C3 C4 -179.5(5) . .
C2 C3 C4 C5 -0.7(9) . .
C3 C4 C5 C6 -0.5(9) . .
C4 C5 C6 N2 1.2(9) . .
C4 C5 C6 C7 -178.2(6) . .
N2 C6 C7 N3 -3.2(7) . .
C5 C6 C7 N3 176.3(6) . .
C9 C10 C11 C12 0.4(8) . .
C10 C11 C12 C8 0.4(8) . 7
C10 C11 C12 S1 179.7(4) . .
C2 C1 N1 Fe1 0.5(7) . .
C5 C6 N2 C2 -0.7(8) . .
C7 C6 N2 C2 178.8(5) . .
C5 C6 N2 Fe1 -175.7(4) . .
C7 C6 N2 Fe1 3.8(6) . .
C3 C2 N2 C6 -0.6(7) . .
C1 C2 N2 C6 -179.9(4) . .
C3 C2 N2 Fe1 174.4(4) . .
C1 C2 N2 Fe1 -4.9(5) . .
N1 Fe1 N2 C6 179.1(4) . .
N1 Fe1 N2 C6 -91.8(4) 2 .
N3 Fe1 N2 C6 -2.4(4) . .
N3 Fe1 N2 C6 89.4(4) 2 .
N1 Fe1 N2 C2 4.1(4) . .
N1 Fe1 N2 C2 93.1(4) 2 .
N3 Fe1 N2 C2 -177.4(4) . .
N3 Fe1 N2 C2 -85.6(4) 2 .
C6 C7 N3 Fe1 1.3(7) . .
C11 C12 S1 O3 120.6(4) . .
C8 C12 S1 O3 -60.1(4) 7 .
C11 C12 S1 O1 -119.1(4) . .
C8 C12 S1 O1 60.2(4) 7 .
C11 C12 S1 O2 0.0(5) . .
C8 C12 S1 O2 179.3(4) 7 .
C11 C10 C9 C8 -0.4(8) . .
C12 C8 C9 C10 -179.2(5) 7 .
C8 C8 C9 C10 -0.3(9) 7 .
